data_2208006
loop_
_publ_author_name
'Nenad Juda\<s'
'Branko Kaitner'

_publ_section_title
;
 Hydrogen-bond-driven self-assembly of
 bis(3-benzylpentane-2,4-dionato)(nicotinamide)copper(II) in the solid
 state
;
_journal_coeditor_code CI6739
_journal_issue 2
_journal_name_full 'Acta Crystallographica Section E'
_journal_page_first m241
_journal_page_last m243
_journal_paper_doi 10.1107/S1600536806000286
_journal_volume 62
_journal_year 2006
_chemical_formula_iupac '[Cu (C12 H13 O2)2 (C6 H6 N2 O)]'
_chemical_formula_moiety 'C30 H32 Cu N2 O5'
_chemical_formula_sum 'C30 H32 Cu N2 O5'
_chemical_formula_weight 564.13
_chemical_name_systematic
;
bis(3-benzylpentane-2,4-dionato)(nicotinamide)copper(II)
;
_space_group_IT_number 14
_symmetry_cell_setting monoclinic
_symmetry_space_group_name_Hall '-P 2ybc'
_symmetry_space_group_name_H-M 'P 1 21/c 1'
_cell_angle_alpha 90.00
_cell_angle_beta 93.018(8)
_cell_angle_gamma 90.00
_cell_formula_units_Z 4
_cell_length_a 12.3775(18)
_cell_length_b 22.5695(19)
_cell_length_c 10.0534(12)
_cell_measurement_reflns_used 34
_cell_measurement_temperature 298.0(10)
_cell_measurement_theta_max 16.4
_cell_measurement_theta_min 10.1
_cell_volume 2804.6(6)
_computing_cell_refinement STADI4
_computing_data_collection 'STADI4 (Stoe & Cie, 1995)'
_computing_data_reduction 'X-RED (Stoe & Cie, 1995)'
_computing_molecular_graphics
;
ORTEP-3 for Windows (Farrugia, 1997),
MERCURY (Version 1.2.1; Bruno <i>et al.</i>,  2002),
RasTop (Valadon, 2004) and
POV-Ray (Persistence of Vision, 2004)
;
_computing_publication_material 'WinGX (Farrugia, 1999)'
_computing_structure_refinement 'SHELXL97 (Sheldrick, 1997)'
_computing_structure_solution 'SHELXS97 (Sheldrick, 1997)'
_diffrn_ambient_temperature 298.0(10)
_diffrn_measured_fraction_theta_full 0.999
_diffrn_measured_fraction_theta_max 0.999
_diffrn_measurement_device 'Philips PW1100'
_diffrn_measurement_method \w
_diffrn_radiation_monochromator graphite
_diffrn_radiation_source 'fine-focus sealed tube'
_diffrn_radiation_type MoK\a
_diffrn_radiation_wavelength 0.71073
_diffrn_reflns_av_R_equivalents 0.1803
_diffrn_reflns_av_sigmaI/netI 0.1155
_diffrn_reflns_limit_h_max 15
_diffrn_reflns_limit_h_min 0
_diffrn_reflns_limit_k_max 0
_diffrn_reflns_limit_k_min -28
_diffrn_reflns_limit_l_max 12
_diffrn_reflns_limit_l_min -12
_diffrn_reflns_number 6404
_diffrn_reflns_theta_full 27.02
_diffrn_reflns_theta_max 27.02
_diffrn_reflns_theta_min 2.22
_diffrn_standards_decay_% 3.8
_diffrn_standards_interval_time 120
_diffrn_standards_number 3
_exptl_absorpt_coefficient_mu 0.820
_exptl_absorpt_correction_T_max 0.9457
_exptl_absorpt_correction_T_min 0.6882
_exptl_absorpt_correction_type psi-scan
_exptl_absorpt_process_details '(North <i>et al.</i>,  1968)'
_exptl_crystal_colour green
_exptl_crystal_density_diffrn 1.336
_exptl_crystal_density_method 'not measured'
_exptl_crystal_description Plate
_exptl_crystal_F_000 1180
_exptl_crystal_size_max 0.582
_exptl_crystal_size_mid 0.369
_exptl_crystal_size_min 0.071
_refine_diff_density_max 0.272
_refine_diff_density_min -0.547
_refine_ls_extinction_method none
_refine_ls_goodness_of_fit_ref 0.968
_refine_ls_hydrogen_treatment constr
_refine_ls_matrix_type full
_refine_ls_number_parameters 343
_refine_ls_number_reflns 6128
_refine_ls_number_restraints 0
_refine_ls_restrained_S_all 0.968
_refine_ls_R_factor_gt 0.0516
_refine_ls_shift/su_max 0
_refine_ls_structure_factor_coef Fsqd
_refine_ls_weighting_details 'calc w = 1/[\s^2^(Fo^2^)+(0.0738P)^2^] where P = (Fo^2^+2Fc^2^)/3'
_refine_ls_weighting_scheme calc
_refine_ls_wR_factor_ref 0.1513
_reflns_number_gt 2868
_reflns_number_total 6128
_reflns_threshold_expression I>2\s(I)
_cod_data_source_file ci6739.cif
_cod_data_source_block I
_cod_depositor_comments
;
The following automatic conversions were performed:
'_symmetry_cell_setting' value 'Monoclinic' changed to 'monoclinic'
according to '/home/saulius/struct/CIF-dictionaries/cif_core.dic'
dictionary named 'cif_core.dic' version 2.4.1 from 2010-06-29.

Automatic conversion script
Id: cif_fix_enum 1527 2010-12-29 10:47:43Z saulius 

The following automatic conversions were performed:

'_symmetry_cell_setting' value 'Monoclinic' changed to 'monoclinic'
according to /home/saulius/struct/CIF-dictionaries/cif_core.dic
dictionary named 'cif_core.dic' version 2.4.1 from 2010-06-29.

Automatic conversion script
Id: cif_fix_values 1715 2011-07-08 13:25:40Z adriana 
;
_cod_original_sg_symbol_H-M 'P 21/c'
_cod_database_code 2208006
_cod_database_fobs_code 2208006

loop_
_symmetry_equiv_pos_as_xyz
'x, y, z'
'-x, y+1/2, -z+1/2'
'-x, -y, -z'
'x, -y-1/2, z-1/2'

loop_
_atom_site_label
_atom_site_fract_x
_atom_site_fract_y
_atom_site_fract_z
_atom_site_U_iso_or_equiv
_atom_site_adp_type
_atom_site_calc_flag
_atom_site_refinement_flags
_atom_site_occupancy
_atom_site_type_symbol
Cu 0.03227(4) 0.06902(2) 0.19038(5) 0.03985(17) Uani d . 1 Cu
O11 -0.0047(2) -0.01282(11) 0.2116(3) 0.0447(7) Uani d . 1 O
O12 -0.0857(2) 0.08018(11) 0.0595(3) 0.0438(7) Uani d . 1 O
O21 0.1622(2) 0.05555(12) 0.3022(3) 0.0506(7) Uani d . 1 O
O22 0.0850(2) 0.14623(11) 0.1426(3) 0.0437(7) Uani d . 1 O
O31 -0.1143(3) 0.25055(13) 0.6878(3) 0.0563(8) Uani d . 1 O
N31 -0.0629(3) 0.10008(15) 0.3732(3) 0.0472(9) Uani d . 1 N
N32 -0.0985(3) 0.28264(13) 0.4780(3) 0.0466(9) Uani d . 1 N
C11 -0.0943(4) -0.10362(17) 0.2070(5) 0.0587(12) Uani d . 1 C
H11A -0.0301 -0.1138 0.2598 0.088 Uiso calc R 1 H
H11B -0.1006 -0.1288 0.13 0.088 Uiso calc R 1 H
H11C -0.1565 -0.1089 0.259 0.088 Uiso calc R 1 H
C12 -0.0877(3) -0.03950(17) 0.1631(4) 0.0420(10) Uani d . 1 C
C13 -0.1676(3) -0.01525(17) 0.0759(4) 0.0421(10) Uani d . 1 C
C14 -0.1609(3) 0.04327(18) 0.0278(4) 0.0403(9) Uani d . 1 C
C15 -0.2444(4) 0.06743(19) -0.0741(5) 0.0615(12) Uani d . 1 C
H15A -0.2248 0.107 -0.0984 0.092 Uiso calc R 1 H
H15B -0.3142 0.0679 -0.0367 0.092 Uiso calc R 1 H
H15C -0.247 0.0427 -0.1519 0.092 Uiso calc R 1 H
C16 -0.2632(3) -0.05423(18) 0.0304(4) 0.0489(11) Uani d . 1 C
H16A -0.2948 -0.0383 -0.0524 0.059 Uiso calc R 1 H
H16B -0.2362 -0.0935 0.0118 0.059 Uiso calc R 1 H
C17 -0.3519(3) -0.0600(2) 0.1281(4) 0.0512(11) Uani d . 1 C
C18 -0.4003(4) -0.1139(2) 0.1522(5) 0.0697(15) Uani d . 1 C
H18 -0.3766 -0.1477 0.1096 0.084 Uiso calc R 1 H
C19 -0.4836(5) -0.1185(3) 0.2384(6) 0.094(2) Uani d . 1 C
H19 -0.5154 -0.1552 0.2522 0.112 Uiso calc R 1 H
C110 -0.5189(4) -0.0703(4) 0.3028(6) 0.096(2) Uani d . 1 C
H110 -0.5747 -0.0738 0.3606 0.115 Uiso calc R 1 H
C111 -0.4724(5) -0.0163(3) 0.2827(6) 0.0896(19) Uani d . 1 C
H111 -0.4962 0.017 0.327 0.108 Uiso calc R 1 H
C112 -0.3896(4) -0.0117(2) 0.1959(5) 0.0679(14) Uani d . 1 C
H112 -0.3583 0.0251 0.1829 0.081 Uiso calc R 1 H
C21 0.3043(4) 0.0732(2) 0.4596(5) 0.0694(14) Uani d . 1 C
H21A 0.2765 0.0816 0.5449 0.104 Uiso calc R 1 H
H21B 0.3725 0.093 0.4525 0.104 Uiso calc R 1 H
H21C 0.3143 0.0313 0.4505 0.104 Uiso calc R 1 H
C22 0.2254(3) 0.09497(19) 0.3510(4) 0.0463(10) Uani d . 1 C
C23 0.2292(3) 0.15466(18) 0.3095(4) 0.0454(10) Uani d . 1 C
C24 0.1604(3) 0.17523(17) 0.2038(4) 0.0459(10) Uani d . 1 C
C25 0.1720(4) 0.23775(19) 0.1506(6) 0.0726(15) Uani d . 1 C
H25A 0.135 0.2407 0.0645 0.109 Uiso calc R 1 H
H25B 0.2473 0.2467 0.143 0.109 Uiso calc R 1 H
H25C 0.1412 0.2653 0.2106 0.109 Uiso calc R 1 H
C26 0.3123(4) 0.1958(2) 0.3765(5) 0.0610(13) Uani d . 1 C
H26A 0.2867 0.2362 0.3646 0.073 Uiso calc R 1 H
H26B 0.3154 0.1876 0.4714 0.073 Uiso calc R 1 H
C27 0.4257(4) 0.19249(19) 0.3294(5) 0.0557(12) Uani d . 1 C
C28 0.4513(4) 0.1632(2) 0.2142(6) 0.0713(15) Uani d . 1 C
H28 0.3968 0.144 0.1636 0.086 Uiso calc R 1 H
C29 0.5565(4) 0.1619(3) 0.1724(7) 0.095(2) Uani d . 1 C
H29 0.5711 0.1433 0.0928 0.113 Uiso calc R 1 H
C210 0.6376(5) 0.1876(3) 0.2467(9) 0.114(3) Uani d . 1 C
H210 0.7087 0.1844 0.222 0.136 Uiso calc R 1 H
C211 0.6138(5) 0.2181(3) 0.3581(10) 0.122(3) Uani d . 1 C
H211 0.6684 0.2385 0.4058 0.146 Uiso calc R 1 H
C212 0.5086(5) 0.2193(2) 0.4020(7) 0.093(2) Uani d . 1 C
H212 0.4947 0.2384 0.4813 0.112 Uiso calc R 1 H
C31 -0.0650(3) 0.15736(16) 0.4110(4) 0.0388(9) Uani d . 1 C
H31 -0.0299 0.185 0.36 0.047 Uiso calc R 1 H
C32 -0.1158(3) 0.17711(16) 0.5205(4) 0.0364(9) Uani d . 1 C
C33 -0.1688(4) 0.13585(19) 0.5957(4) 0.0561(12) Uani d . 1 C
H33 -0.2048 0.1477 0.6701 0.067 Uiso calc R 1 H
C34 -0.1673(4) 0.07737(18) 0.5588(5) 0.0667(14) Uani d . 1 C
H34 -0.2021 0.0488 0.6078 0.08 Uiso calc R 1 H
C35 -0.1138(4) 0.06183(18) 0.4488(4) 0.0543(11) Uani d . 1 C
H35 -0.1128 0.022 0.4252 0.065 Uiso calc R 1 H
C36 -0.1099(3) 0.24020(17) 0.5687(4) 0.0386(9) Uani d . 1 C
H1N -0.1036 0.272 0.3749 0.069 Uiso d . 1 H
H2N -0.0642 0.3224 0.4935 0.069 Uiso d . 1 H

loop_
_atom_site_aniso_label
_atom_site_aniso_U_11
_atom_site_aniso_U_22
_atom_site_aniso_U_33
_atom_site_aniso_U_12
_atom_site_aniso_U_13
_atom_site_aniso_U_23
Cu 0.0375(3) 0.0319(2) 0.0503(3) -0.0019(2) 0.0032(2) 0.0003(2)
O11 0.0453(17) 0.0330(14) 0.0551(18) -0.0025(13) -0.0033(14) -0.0019(13)
O12 0.0445(16) 0.0392(16) 0.0478(16) -0.0011(12) 0.0013(13) 0.0011(12)
O21 0.0404(16) 0.0425(17) 0.068(2) -0.0038(13) -0.0087(14) 0.0072(14)
O22 0.0365(15) 0.0361(14) 0.0585(18) -0.0063(13) 0.0024(13) 0.0042(13)
O31 0.081(2) 0.0550(19) 0.0341(17) -0.0036(16) 0.0127(15) -0.0067(14)
N31 0.057(2) 0.0389(19) 0.047(2) 0.0037(17) 0.0134(17) 0.0010(17)
N32 0.065(2) 0.0344(18) 0.040(2) -0.0083(17) 0.0023(17) 0.0012(15)
C11 0.056(3) 0.034(2) 0.085(3) -0.005(2) 0.003(2) 0.005(2)
C12 0.043(3) 0.037(2) 0.047(2) -0.0002(19) 0.009(2) -0.0092(19)
C13 0.041(2) 0.042(2) 0.043(2) -0.0025(19) 0.0091(19) -0.0065(19)
C14 0.038(2) 0.046(2) 0.038(2) -0.0022(19) 0.0035(18) -0.0047(18)
C15 0.061(3) 0.059(3) 0.063(3) -0.007(2) -0.012(2) 0.005(2)
C16 0.051(3) 0.048(2) 0.048(3) -0.012(2) 0.005(2) -0.008(2)
C17 0.037(2) 0.062(3) 0.054(3) -0.004(2) -0.0043(19) -0.001(2)
C18 0.061(3) 0.077(4) 0.071(4) -0.025(3) 0.002(3) 0.002(3)
C19 0.075(4) 0.128(6) 0.077(4) -0.049(4) -0.001(3) 0.016(4)
C110 0.043(3) 0.175(8) 0.071(4) -0.010(4) 0.008(3) 0.019(5)
C111 0.062(4) 0.126(5) 0.082(4) 0.028(4) 0.024(3) 0.002(4)
C112 0.058(3) 0.070(3) 0.077(4) 0.009(3) 0.016(3) 0.007(3)
C21 0.060(3) 0.072(3) 0.074(3) -0.007(3) -0.011(3) 0.008(3)
C22 0.037(2) 0.050(2) 0.053(3) 0.001(2) 0.010(2) -0.004(2)
C23 0.032(2) 0.045(2) 0.060(3) -0.0053(19) 0.013(2) -0.010(2)
C24 0.039(2) 0.038(2) 0.064(3) -0.0005(19) 0.025(2) -0.002(2)
C25 0.062(3) 0.050(3) 0.105(4) -0.016(2) 0.003(3) 0.015(3)
C26 0.063(3) 0.052(3) 0.068(3) -0.011(2) 0.006(3) -0.017(2)
C27 0.043(3) 0.042(2) 0.081(3) -0.009(2) -0.004(2) 0.002(2)
C28 0.036(3) 0.083(4) 0.095(4) -0.011(3) 0.007(3) -0.005(3)
C29 0.043(3) 0.124(6) 0.118(5) 0.010(3) 0.017(3) 0.024(4)
C210 0.037(4) 0.124(7) 0.181(8) -0.002(4) 0.016(5) 0.054(6)
C211 0.041(4) 0.118(6) 0.202(9) -0.024(4) -0.034(5) 0.011(6)
C212 0.065(4) 0.080(4) 0.131(5) -0.010(3) -0.031(4) -0.009(4)
C31 0.042(2) 0.037(2) 0.038(2) 0.0016(18) 0.0068(18) 0.0064(17)
C32 0.041(2) 0.036(2) 0.032(2) 0.0013(17) 0.0026(17) 0.0020(17)
C33 0.075(3) 0.052(3) 0.044(3) -0.008(2) 0.027(2) -0.001(2)
C34 0.097(4) 0.043(3) 0.063(3) -0.017(3) 0.034(3) 0.003(2)
C35 0.073(3) 0.034(2) 0.057(3) 0.003(2) 0.016(2) 0.002(2)
C36 0.034(2) 0.044(2) 0.039(2) 0.0013(18) 0.0041(17) -0.0042(19)

loop_
_atom_type_symbol
_atom_type_description
_atom_type_scat_dispersion_real
_atom_type_scat_dispersion_imag
_atom_type_scat_source
C C 0.0033 0.0016 'International Tables Vol C Tables 4.2.6.8 and 6.1.1.4'
H H 0 0 'International Tables Vol C Tables 4.2.6.8 and 6.1.1.4'
O O 0.0106 0.006 'International Tables Vol C Tables 4.2.6.8 and 6.1.1.4'
N N 0.0061 0.0033 'International Tables Vol C Tables 4.2.6.8 and 6.1.1.4'
Cu Cu 0.3201 1.2651 'International Tables Vol C Tables 4.2.6.8 and 6.1.1.4'

loop_
_geom_angle_atom_site_label_1
_geom_angle_atom_site_label_2
_geom_angle_atom_site_label_3
_geom_angle
_geom_angle_publ_flag
O11 Cu O12 91.43(11) y
O11 Cu O22 169.43(12) y
O12 Cu O22 88.06(11) y
O11 Cu O21 88.86(11) y
O12 Cu O21 172.49(12) y
O22 Cu O21 90.28(11) y
O11 Cu N31 93.92(12) y
O12 Cu N31 95.86(12) y
O22 Cu N31 96.64(12) y
O21 Cu N31 91.61(12) y
C12 O11 Cu 127.5(3) ?
C14 O12 Cu 126.9(3) ?
C22 O21 Cu 126.3(3) ?
C24 O22 Cu 126.4(3) ?
C35 N31 C31 116.4(3) ?
C35 N31 Cu 121.8(3) ?
C31 N31 Cu 121.8(3) ?
C36 N32 H1N 120 ?
C36 N32 H2N 127 ?
H1N N32 H2N 111 ?
C12 C11 H11A 109.5 ?
C12 C11 H11B 109.5 ?
H11A C11 H11B 109.5 ?
C12 C11 H11C 109.5 ?
H11A C11 H11C 109.5 ?
H11B C11 H11C 109.5 ?
O11 C12 C13 126.0(4) ?
O11 C12 C11 113.4(4) ?
C13 C12 C11 120.6(4) ?
C12 C13 C14 122.0(4) ?
C12 C13 C16 118.3(4) ?
C14 C13 C16 119.7(4) ?
O12 C14 C13 125.5(4) ?
O12 C14 C15 113.3(4) ?
C13 C14 C15 121.2(4) ?
C14 C15 H15A 109.5 ?
C14 C15 H15B 109.5 ?
H15A C15 H15B 109.5 ?
C14 C15 H15C 109.5 ?
H15A C15 H15C 109.5 ?
H15B C15 H15C 109.5 ?
C17 C16 C13 115.6(3) ?
C17 C16 H16A 108.4 ?
C13 C16 H16A 108.4 ?
C17 C16 H16B 108.4 ?
C13 C16 H16B 108.4 ?
H16A C16 H16B 107.4 ?
C112 C17 C18 116.5(4) ?
C112 C17 C16 121.8(4) ?
C18 C17 C16 121.7(4) ?
C17 C18 C19 121.3(5) ?
C17 C18 H18 119.3 ?
C19 C18 H18 119.3 ?
C110 C19 C18 120.6(6) ?
C110 C19 H19 119.7 ?
C18 C19 H19 119.7 ?
C19 C110 C111 120.0(5) ?
C19 C110 H110 120 ?
C111 C110 H110 120 ?
C110 C111 C112 119.4(6) ?
C110 C111 H111 120.3 ?
C112 C111 H111 120.3 ?
C17 C112 C111 122.2(5) ?
C17 C112 H112 118.9 ?
C111 C112 H112 118.9 ?
C22 C21 H21A 109.5 ?
C22 C21 H21B 109.5 ?
H21A C21 H21B 109.5 ?
C22 C21 H21C 109.5 ?
H21A C21 H21C 109.5 ?
H21B C21 H21C 109.5 ?
O21 C22 C23 125.8(4) ?
O21 C22 C21 114.5(4) ?
C23 C22 C21 119.6(4) ?
C24 C23 C22 120.7(4) ?
C24 C23 C26 120.2(4) ?
C22 C23 C26 119.0(4) ?
O22 C24 C23 126.6(4) ?
O22 C24 C25 112.9(4) ?
C23 C24 C25 120.6(4) ?
C24 C25 H25A 109.5 ?
C24 C25 H25B 109.5 ?
H25A C25 H25B 109.5 ?
C24 C25 H25C 109.5 ?
H25A C25 H25C 109.5 ?
H25B C25 H25C 109.5 ?
C27 C26 C23 116.8(4) ?
C27 C26 H26A 108.1 ?
C23 C26 H26A 108.1 ?
C27 C26 H26B 108.1 ?
C23 C26 H26B 108.1 ?
H26A C26 H26B 107.3 ?
C212 C27 C28 117.3(5) ?
C212 C27 C26 119.6(5) ?
C28 C27 C26 123.0(4) ?
C27 C28 C29 121.5(5) ?
C27 C28 H28 119.3 ?
C29 C28 H28 119.3 ?
C210 C29 C28 120.4(7) ?
C210 C29 H29 119.8 ?
C28 C29 H29 119.8 ?
C29 C210 C211 119.1(6) ?
C29 C210 H210 120.5 ?
C211 C210 H210 120.5 ?
C210 C211 C212 121.0(6) ?
C210 C211 H211 119.5 ?
C212 C211 H211 119.5 ?
C27 C212 C211 120.5(7) ?
C27 C212 H212 119.7 ?
C211 C212 H212 119.7 ?
N31 C31 C32 123.7(4) ?
N31 C31 H31 118.1 ?
C32 C31 H31 118.1 ?
C31 C32 C33 118.0(4) ?
C31 C32 C36 123.4(3) ?
C33 C32 C36 118.4(4) ?
C34 C33 C32 119.0(4) ?
C34 C33 H33 120.5 ?
C32 C33 H33 120.5 ?
C35 C34 C33 118.7(4) ?
C35 C34 H34 120.6 ?
C33 C34 H34 120.6 ?
N31 C35 C34 124.1(4) ?
N31 C35 H35 117.9 ?
C34 C35 H35 117.9 ?
O31 C36 N32 122.9(4) ?
O31 C36 C32 119.4(4) ?
N32 C36 C32 117.7(3) ?

loop_
_geom_bond_atom_site_label_1
_geom_bond_atom_site_label_2
_geom_bond_distance
_geom_bond_publ_flag
Cu O11 1.918(3) y
Cu O12 1.930(3) y
Cu O22 1.930(2) y
Cu O21 1.937(3) y
Cu N31 2.342(3) y
O11 C12 1.266(4) ?
O12 C14 1.277(4) ?
O21 C22 1.266(5) ?
O22 C24 1.272(5) ?
O31 C36 1.224(4) ?
N31 C35 1.331(5) ?
N31 C31 1.348(5) ?
N32 C36 1.335(5) ?
N32 H1N 1.06 ?
N32 H2N 1.00 ?
C11 C12 1.516(5) ?
C11 H11A 0.96 ?
C11 H11B 0.96 ?
C11 H11C 0.96 ?
C12 C13 1.398(5) ?
C13 C14 1.410(5) ?
C13 C16 1.526(5) ?
C14 C15 1.518(6) ?
C15 H15A 0.96 ?
C15 H15B 0.96 ?
C15 H15C 0.96 ?
C16 C17 1.516(6) ?
C16 H16A 0.97 ?
C16 H16B 0.97 ?
C17 C112 1.381(6) ?
C17 C18 1.383(6) ?
C18 C19 1.385(8) ?
C18 H18 0.93 ?
C19 C110 1.350(8) ?
C19 H19 0.93 ?
C110 C111 1.367(8) ?
C110 H110 0.93 ?
C111 C112 1.385(7) ?
C111 H111 0.93 ?
C112 H112 0.93 ?
C21 C22 1.508(6) ?
C21 H21A 0.96 ?
C21 H21B 0.96 ?
C21 H21C 0.96 ?
C22 C23 1.412(6) ?
C23 C24 1.405(6) ?
C23 C26 1.517(5) ?
C24 C25 1.518(5) ?
C25 H25A 0.96 ?
C25 H25B 0.96 ?
C25 H25C 0.96 ?
C26 C27 1.507(6) ?
C26 H26A 0.97 ?
C26 H26B 0.97 ?
C27 C212 1.368(6) ?
C27 C28 1.384(7) ?
C28 C29 1.390(7) ?
C28 H28 0.93 ?
C29 C210 1.349(9) ?
C29 H29 0.93 ?
C210 C211 1.360(10) ?
C210 H210 0.93 ?
C211 C212 1.397(9) ?
C211 H211 0.93 ?
C212 H212 0.93 ?
C31 C32 1.370(5) ?
C31 H31 0.93 ?
C32 C33 1.387(5) ?
C32 C36 1.505(5) ?
C33 C34 1.371(6) ?
C33 H33 0.93 ?
C34 C35 1.365(6) ?
C34 H34 0.93 ?
C35 H35 0.93 ?

loop_
_geom_hbond_atom_site_label_D
_geom_hbond_atom_site_label_H
_geom_hbond_atom_site_label_A
_geom_hbond_site_symmetry_A
_geom_hbond_distance_DH
_geom_hbond_distance_HA
_geom_hbond_distance_DA
_geom_hbond_angle_DHA
N32 H1N O31 4_565 1.06 1.95 3.008(4) 178
N32 H2N O22 4_566 1.00 2.42 3.174(4) 131
N32 H2N O12 4_566 1.00 2.32 3.205(4) 147
C31 H31 O31 4_565 0.93 2.45 3.096(5) 126
C210 H210 O31 4_665 0.93 2.67 3.453(7) 142
C34 H34 O21 3_556 0.93 2.56 3.309(5) 138

loop_
_geom_torsion_atom_site_label_1
_geom_torsion_atom_site_label_2
_geom_torsion_atom_site_label_3
_geom_torsion_atom_site_label_4
_geom_torsion
O12 Cu O11 C12 -8.0(3)
O22 Cu O11 C12 -95.1(7)
O21 Cu O11 C12 179.5(3)
N31 Cu O11 C12 87.9(3)
O11 Cu O12 C14 8.4(3)
O22 Cu O12 C14 177.9(3)
N31 Cu O12 C14 -85.7(3)
O11 Cu O21 C22 -169.1(3)
O22 Cu O21 C22 21.4(3)
N31 Cu O21 C22 -75.2(3)
O11 Cu O22 C24 -102.6(7)
O12 Cu O22 C24 170.0(3)
O21 Cu O22 C24 -17.3(3)
N31 Cu O22 C24 74.3(3)
O11 Cu N31 C35 2.0(3)
O12 Cu N31 C35 93.8(3)
O22 Cu N31 C35 -177.5(3)
O21 Cu N31 C35 -87.0(3)
O11 Cu N31 C31 178.9(3)
O12 Cu N31 C31 -89.2(3)
O22 Cu N31 C31 -0.5(3)
O21 Cu N31 C31 90.0(3)
Cu O11 C12 C13 4.3(6)
Cu O11 C12 C11 -176.6(3)
O11 C12 C13 C14 2.4(6)
C11 C12 C13 C14 -176.7(4)
O11 C12 C13 C16 -178.7(4)
C11 C12 C13 C16 2.2(5)
Cu O12 C14 C13 -5.2(6)
Cu O12 C14 C15 177.1(3)
C12 C13 C14 O12 -1.9(6)
C16 C13 C14 O12 179.3(3)
C12 C13 C14 C15 175.7(4)
C16 C13 C14 C15 -3.2(6)
C12 C13 C16 C17 80.4(5)
C14 C13 C16 C17 -100.7(5)
C13 C16 C17 C112 43.7(6)
C13 C16 C17 C18 -137.3(4)
C112 C17 C18 C19 1.0(7)
C16 C17 C18 C19 -178.0(5)
C17 C18 C19 C110 -0.8(9)
C18 C19 C110 C111 0.1(9)
C19 C110 C111 C112 0.2(9)
C18 C17 C112 C111 -0.7(7)
C16 C17 C112 C111 178.3(5)
C110 C111 C112 C17 0.1(8)
Cu O21 C22 C23 -16.1(6)
Cu O21 C22 C21 166.1(3)
O21 C22 C23 C24 -1.1(6)
C21 C22 C23 C24 176.6(4)
O21 C22 C23 C26 -178.3(4)
C21 C22 C23 C26 -0.6(6)
Cu O22 C24 C23 7.7(6)
Cu O22 C24 C25 -172.6(3)
C22 C23 C24 O22 5.6(6)
C26 C23 C24 O22 -177.2(4)
C22 C23 C24 C25 -174.0(4)
C26 C23 C24 C25 3.1(6)
C24 C23 C26 C27 -96.6(5)
C22 C23 C26 C27 80.6(5)
C23 C26 C27 C212 -167.1(5)
C23 C26 C27 C28 12.8(7)
C212 C27 C28 C29 -1.2(8)
C26 C27 C28 C29 178.9(5)
C27 C28 C29 C210 2.6(9)
C28 C29 C210 C211 -4.4(11)
C29 C210 C211 C212 5.0(12)
C28 C27 C212 C211 1.8(8)
C26 C27 C212 C211 -178.3(5)
C210 C211 C212 C27 -3.8(11)
C35 N31 C31 C32 -0.1(6)
Cu N31 C31 C32 -177.2(3)
N31 C31 C32 C33 -0.6(6)
N31 C31 C32 C36 174.7(3)
C31 C32 C33 C34 0.7(6)
C36 C32 C33 C34 -174.8(4)
C32 C33 C34 C35 -0.2(7)
C31 N31 C35 C34 0.6(7)
Cu N31 C35 C34 177.8(4)
C33 C34 C35 N31 -0.5(8)
C31 C32 C36 O31 -149.0(4)
C33 C32 C36 O31 26.2(6)
C31 C32 C36 N32 30.2(5)
C33 C32 C36 N32 -154.6(4)
